data_7236557
loop_
_publ_author_name
'Gong, Le Le'
'Yao, Wan Ting'
'Liu, Zhi Qiang'
'Zheng, An Min'
'Li, Jian Qiang'
'Feng, Xue Feng'
'Ma, Lu Fang'
'Yan, Chang Sheng'
'Luo, Ming Biao'
'Luo, Feng'

_publ_section_title
;
 Photoswitching storage of guest molecules in metal--organic framework for
 photoswitchable catalysis: exceptional product, ultrahigh photocontrol,
 and photomodulated size selectivity
;
_journal_issue 17
_journal_name_full 'Journal of Materials Chemistry A'
_journal_page_first 7961
_journal_paper_doi 10.1039/C7TA01388D
_journal_volume 5
_journal_year 2017
_chemical_formula_sum 'C28 H16 In N4 O8'
_chemical_formula_weight 651.27
_space_group_IT_number 52
_space_group_name_Hall '-P 2a 2bc'
_space_group_name_H-M_alt 'P n n a'
_symmetry_cell_setting orthorhombic
_symmetry_space_group_name_H-M 'P n n a'
_atom_sites_solution_hydrogens geom
_atom_sites_solution_primary direct
_atom_sites_solution_secondary difmap
_audit_creation_method SHELXL-97
_audit_update_record
;
2016-10-19 deposited with the CCDC.
2017-03-25 downloaded from the CCDC.
;
_cell_angle_alpha 90.00
_cell_angle_beta 90.00
_cell_angle_gamma 90.00
_cell_formula_units_Z 4
_cell_length_a 12.2298(18)
_cell_length_b 25.203(3)
_cell_length_c 20.219(2)
_cell_measurement_reflns_used 9898
_cell_measurement_temperature 110(2)
_cell_measurement_theta_max 27.46
_cell_measurement_theta_min 2.53
_cell_volume 6232.1(13)
_computing_cell_refinement 'Bruker SMART'
_computing_data_collection 'Bruker SMART'
_computing_data_reduction 'Bruker SAINT'
_computing_molecular_graphics 'Bruker SHELXTL'
_computing_publication_material 'Bruker SHELXTL'
_computing_structure_refinement 'SHELXL-97 (Sheldrick, 1997)'
_computing_structure_solution 'SHELXS-97 (Sheldrick, 1990)'
_diffrn_ambient_temperature 110(2)
_diffrn_measured_fraction_theta_full 0.977
_diffrn_measured_fraction_theta_max 0.977
_diffrn_measurement_device_type 'CCD area detector'
_diffrn_measurement_method 'phi and omega scans'
_diffrn_radiation_monochromator graphite
_diffrn_radiation_source 'fine-focus sealed tube'
_diffrn_radiation_type MoK\a
_diffrn_radiation_wavelength 0.71073
_diffrn_reflns_av_R_equivalents 0.0789
_diffrn_reflns_av_sigmaI/netI 0.0825
_diffrn_reflns_limit_h_max 14
_diffrn_reflns_limit_h_min -11
_diffrn_reflns_limit_k_max 29
_diffrn_reflns_limit_k_min -26
_diffrn_reflns_limit_l_max 24
_diffrn_reflns_limit_l_min -23
_diffrn_reflns_number 24686
_diffrn_reflns_theta_full 25.00
_diffrn_reflns_theta_max 25.00
_diffrn_reflns_theta_min 1.29
_exptl_absorpt_coefficient_mu 0.404
_exptl_absorpt_correction_T_max 0.9308
_exptl_absorpt_correction_T_min 0.9235
_exptl_absorpt_correction_type multi-scan
_exptl_crystal_colour Yellow
_exptl_crystal_density_diffrn 0.694
_exptl_crystal_density_method 'not measured'
_exptl_crystal_description Block
_exptl_crystal_F_000 1300
_exptl_crystal_size_max 0.20
_exptl_crystal_size_mid 0.20
_exptl_crystal_size_min 0.18
_platon_squeeze_details
;
;
_refine_diff_density_max 1.237
_refine_diff_density_min -1.098
_refine_diff_density_rms 0.080
_refine_ls_extinction_method none
_refine_ls_goodness_of_fit_ref 0.928
_refine_ls_hydrogen_treatment mixed
_refine_ls_matrix_type full
_refine_ls_number_parameters 186
_refine_ls_number_reflns 5373
_refine_ls_number_restraints 0
_refine_ls_restrained_S_all 0.928
_refine_ls_R_factor_all 0.0833
_refine_ls_R_factor_gt 0.0490
_refine_ls_shift/su_max 0.000
_refine_ls_shift/su_mean 0.000
_refine_ls_structure_factor_coef Fsqd
_refine_ls_weighting_details 'calc w=1/[\s^2^(Fo^2^)+(0.0630P)^2^+0.0000P] where P=(Fo^2^+2Fc^2^)/3'
_refine_ls_weighting_scheme calc
_refine_ls_wR_factor_gt 0.1161
_refine_ls_wR_factor_ref 0.1242
_reflns_number_gt 3134
_reflns_number_total 5373
_reflns_threshold_expression >2sigma(I)
_cod_data_source_file c7ta01388d2.cif
_cod_data_source_block ECUT50
_cod_depositor_comments
;
The following automatic conversions were performed:

data item '_exptl_absorpt_correction_type' value 'Multi-scan' was
changed to 'multi-scan' in accordance with the
/home/saulius/struct/COD-crude-data/automatic-downloads/DataCite-retrospective/RSC/depositions/lib/dictionaries/cif_core.dic
dictionary named 'cif_core.dic' version 2.4.2 last updated on
2011-04-26.

data item '_symmetry_cell_setting' value 'Orthorhombic' was changed
to 'orthorhombic' in accordance with the
/home/saulius/struct/COD-crude-data/automatic-downloads/DataCite-retrospective/RSC/depositions/lib/dictionaries/cif_core.dic
dictionary named 'cif_core.dic' version 2.4.2 last updated on
2011-04-26.

Automatic conversion script
Id: cif_fix_values 6909 2019-04-08 15:41:33Z antanas 
;
_cod_original_sg_symbol_H-M Pnna
_cod_database_code 7236557

loop_
_symmetry_equiv_pos_as_xyz
'x, y, z'
'-x+1/2, -y, z'
'x, -y+1/2, -z+1/2'
'-x+1/2, y+1/2, -z+1/2'
'-x, -y, -z'
'x-1/2, y, -z'
'-x, y-1/2, z-1/2'
'x-1/2, -y-1/2, z-1/2'

loop_
_atom_site_label
_atom_site_type_symbol
_atom_site_fract_x
_atom_site_fract_y
_atom_site_fract_z
_atom_site_U_iso_or_equiv
_atom_site_adp_type
_atom_site_occupancy
_atom_site_symmetry_multiplicity
_atom_site_calc_flag
_atom_site_refinement_flags
C1 C 0.3331(3) 0.06908(13) -0.01454(16) 0.0261(8) Uani 1 1 d .
C2 C 0.3828(3) 0.11155(12) 0.02768(16) 0.0235(8) Uani 1 1 d .
C3 C 0.3174(3) 0.15023(15) 0.0566(2) 0.0472(11) Uani 1 1 d .
H3 H 0.2420 0.1491 0.0505 0.057 Uiso 1 1 calc R
C4 C 0.3631(4) 0.19027(16) 0.09415(19) 0.0527(13) Uani 1 1 d .
H4 H 0.3193 0.2148 0.1161 0.063 Uiso 1 1 calc R
C5 C 0.4784(4) 0.19293(16) 0.09831(18) 0.0463(11) Uani 1 1 d .
C6 C 0.5442(3) 0.15530(14) 0.0709(2) 0.0414(10) Uani 1 1 d .
H6 H 0.6197 0.1570 0.0758 0.050 Uiso 1 1 calc R
C7 C 0.4958(3) 0.11423(14) 0.0353(2) 0.0447(11) Uani 1 1 d .
H7 H 0.5396 0.0882 0.0163 0.054 Uiso 1 1 calc R
C8 C 0.6845(5) 0.42637(15) 0.3175(2) 0.0470(12) Uani 1 1 d .
C9 C 0.6364(4) 0.38557(16) 0.2732(2) 0.0481(11) Uani 1 1 d .
C10 C 0.6959(4) 0.34696(16) 0.2467(2) 0.0589(13) Uani 1 1 d .
H10 H 0.7709 0.3460 0.2544 0.071 Uiso 1 1 calc R
C11 C 0.6476(4) 0.30763(16) 0.2073(2) 0.0601(13) Uani 1 1 d .
H11 H 0.6907 0.2813 0.1883 0.072 Uiso 1 1 calc R
C12 C 0.5360(4) 0.30790(15) 0.1966(2) 0.0533(12) Uani 1 1 d .
C13 C 0.4738(4) 0.34755(17) 0.2214(2) 0.0671(14) Uani 1 1 d .
H13 H 0.3998 0.3491 0.2112 0.081 Uiso 1 1 calc R
C14 C 0.5214(4) 0.38733(17) 0.2633(2) 0.0638(14) Uani 1 1 d .
H14 H 0.4785 0.4133 0.2833 0.077 Uiso 1 1 calc R
In1 In 0.2500 0.0000 -0.095931(15) 0.02542(13) Uani 1 2 d S
N1 N 0.5365(3) 0.23495(13) 0.13344(18) 0.0533(10) Uani 1 1 d .
N2 N 0.4761(3) 0.26839(13) 0.15752(17) 0.0574(10) Uani 1 1 d .
O1 O 0.23163(17) 0.06549(8) -0.02050(11) 0.0292(6) Uani 1 1 d .
O2 O 0.39536(18) 0.03794(8) -0.04630(11) 0.0305(6) Uani 1 1 d .
O3 O 0.6229(2) 0.46338(9) 0.34081(12) 0.0502(8) Uani 1 1 d .
O4 O 0.7822(3) 0.42414(12) 0.33133(15) 0.0590(9) Uani 1 1 d .

loop_
_atom_site_aniso_label
_atom_site_aniso_U_11
_atom_site_aniso_U_22
_atom_site_aniso_U_33
_atom_site_aniso_U_23
_atom_site_aniso_U_13
_atom_site_aniso_U_12
C1 0.027(2) 0.0257(18) 0.026(2) 0.0064(16) -0.0001(18) 0.0054(18)
C2 0.026(2) 0.0232(17) 0.0211(19) -0.0085(14) -0.0001(16) 0.0019(16)
C3 0.033(3) 0.054(3) 0.055(3) -0.013(2) -0.008(2) -0.002(2)
C4 0.051(3) 0.047(3) 0.060(3) -0.034(2) -0.010(2) 0.016(2)
C5 0.053(3) 0.050(3) 0.036(3) -0.010(2) -0.014(2) -0.013(2)
C6 0.027(2) 0.046(2) 0.051(3) -0.011(2) -0.008(2) 0.001(2)
C7 0.045(3) 0.036(2) 0.053(3) -0.017(2) -0.004(2) 0.001(2)
C8 0.094(4) 0.020(2) 0.026(2) -0.0092(18) -0.007(3) 0.000(3)
C9 0.060(3) 0.044(2) 0.040(3) -0.008(2) -0.015(2) -0.006(2)
C10 0.074(3) 0.048(3) 0.055(3) -0.027(2) -0.005(3) -0.006(3)
C11 0.070(4) 0.054(3) 0.056(3) -0.025(2) 0.002(3) -0.009(3)
C12 0.052(3) 0.040(2) 0.068(3) -0.017(2) -0.003(3) -0.007(2)
C13 0.071(4) 0.073(3) 0.057(3) -0.034(3) -0.006(3) -0.009(3)
C14 0.081(4) 0.051(3) 0.059(3) -0.024(2) -0.002(3) -0.005(3)
In1 0.0293(2) 0.02237(18) 0.0246(2) 0.000 0.000 -0.0007(2)
N1 0.061(3) 0.054(2) 0.045(2) -0.0166(18) -0.011(2) 0.008(2)
N2 0.071(3) 0.053(2) 0.048(2) -0.0139(18) -0.002(2) -0.005(2)
O1 0.0194(17) 0.0295(12) 0.0387(14) -0.0032(11) 0.0015(11) 0.0017(11)
O2 0.0246(13) 0.0327(13) 0.0343(15) 0.0020(11) 0.0021(12) 0.0000(12)
O3 0.064(2) 0.0376(15) 0.0489(18) -0.0048(14) -0.0218(15) -0.0070(15)
O4 0.083(3) 0.053(2) 0.0410(19) -0.0140(15) -0.0136(17) -0.0166(18)

loop_
_atom_type_symbol
_atom_type_description
_atom_type_scat_dispersion_real
_atom_type_scat_dispersion_imag
_atom_type_scat_source
C C 0.0033 0.0016 'International Tables Vol C Tables 4.2.6.8 and 6.1.1.4'
H H 0.0000 0.0000 'International Tables Vol C Tables 4.2.6.8 and 6.1.1.4'
O O 0.0106 0.0060 'International Tables Vol C Tables 4.2.6.8 and 6.1.1.4'
N N 0.0061 0.0033 'International Tables Vol C Tables 4.2.6.8 and 6.1.1.4'
In In -0.7276 1.3100 'International Tables Vol C Tables 4.2.6.8 and 6.1.1.4'

loop_
_geom_angle_atom_site_label_1
_geom_angle_atom_site_label_2
_geom_angle_atom_site_label_3
_geom_angle
_geom_angle_site_symmetry_1
_geom_angle_site_symmetry_3
O1 C1 O2 120.2(3) . .
O1 C1 C2 120.6(3) . .
O2 C1 C2 119.1(3) . .
O1 C1 In1 60.20(18) . .
O2 C1 In1 60.02(17) . .
C2 C1 In1 175.5(2) . .
C3 C2 C7 119.4(3) . .
C3 C2 C1 120.5(3) . .
C7 C2 C1 120.0(3) . .
C4 C3 C2 120.7(4) . .
C4 C3 H3 119.6 . .
C2 C3 H3 119.6 . .
C3 C4 C5 118.1(4) . .
C3 C4 H4 121.0 . .
C5 C4 H4 121.0 . .
C6 C5 C4 122.1(4) . .
C6 C5 N1 114.6(4) . .
C4 C5 N1 123.3(4) . .
C5 C6 C7 118.5(4) . .
C5 C6 H6 120.7 . .
C7 C6 H6 120.7 . .
C2 C7 C6 121.0(4) . .
C2 C7 H7 119.5 . .
C6 C7 H7 119.5 . .
O4 C8 O3 121.2(4) . .
O4 C8 C9 119.4(4) . .
O3 C8 C9 119.3(5) . .
O4 C8 In1 65.9(2) . 7_666
O3 C8 In1 55.48(19) . 7_666
C9 C8 In1 173.7(4) . 7_666
C10 C9 C14 120.5(4) . .
C10 C9 C8 122.2(4) . .
C14 C9 C8 117.1(4) . .
C9 C10 C11 121.1(5) . .
C9 C10 H10 119.5 . .
C11 C10 H10 119.5 . .
C12 C11 C10 120.1(4) . .
C12 C11 H11 120.0 . .
C10 C11 H11 120.0 . .
C13 C12 C11 120.1(4) . .
C13 C12 N2 114.9(4) . .
C11 C12 N2 125.0(4) . .
C12 C13 C14 120.5(5) . .
C12 C13 H13 119.8 . .
C14 C13 H13 119.8 . .
C9 C14 C13 117.5(4) . .
C9 C14 H14 121.2 . .
C13 C14 H14 121.2 . .
O3 In1 O3 109.45(14) 7_655 8_565
O3 In1 O2 83.13(10) 7_655 .
O3 In1 O2 129.34(9) 8_565 .
O3 In1 O2 129.34(9) 7_655 2
O3 In1 O2 83.13(10) 8_565 2
O2 In1 O2 127.13(11) . 2
O3 In1 O1 139.86(9) 7_655 .
O3 In1 O1 90.89(8) 8_565 .
O2 In1 O1 57.85(8) . .
O2 In1 O1 86.04(8) 2 .
O3 In1 O1 90.89(8) 7_655 2
O3 In1 O1 139.86(9) 8_565 2
O2 In1 O1 86.04(8) . 2
O2 In1 O1 57.85(8) 2 2
O1 In1 O1 95.05(11) . 2
O3 In1 O4 55.90(10) 7_655 7_655
O3 In1 O4 82.27(9) 8_565 7_655
O2 In1 O4 136.61(10) . 7_655
O2 In1 O4 78.99(10) 2 7_655
O1 In1 O4 164.17(10) . 7_655
O1 In1 O4 81.41(9) 2 7_655
O3 In1 O4 82.27(9) 7_655 8_565
O3 In1 O4 55.90(10) 8_565 8_565
O2 In1 O4 78.99(10) . 8_565
O2 In1 O4 136.61(10) 2 8_565
O1 In1 O4 81.41(9) . 8_565
O1 In1 O4 164.17(10) 2 8_565
O4 In1 O4 106.01(15) 7_655 8_565
O3 In1 C1 111.72(11) 7_655 .
O3 In1 C1 111.13(10) 8_565 .
O2 In1 C1 29.17(9) . .
O2 In1 C1 108.07(10) 2 .
O1 In1 C1 28.70(9) . .
O1 In1 C1 91.32(8) 2 .
O4 In1 C1 165.19(11) 7_655 .
O4 In1 C1 78.13(11) 8_565 .
O3 In1 C1 111.13(10) 7_655 2
O3 In1 C1 111.72(11) 8_565 2
O2 In1 C1 108.07(10) . 2
O2 In1 C1 29.17(9) 2 2
O1 In1 C1 91.32(8) . 2
O1 In1 C1 28.70(9) 2 2
O4 In1 C1 78.13(11) 7_655 2
O4 In1 C1 165.19(11) 8_565 2
C1 In1 C1 101.55(14) . 2
O3 In1 C8 28.64(12) 7_655 7_655
O3 In1 C8 96.98(12) 8_565 7_655
O2 In1 C8 110.46(13) . 7_655
O2 In1 C8 103.49(12) 2 7_655
O1 In1 C8 168.26(13) . 7_655
O1 In1 C8 84.55(11) 2 7_655
O4 In1 C8 27.30(11) 7_655 7_655
O4 In1 C8 95.79(10) 8_565 7_655
C1 In1 C8 139.59(15) . 7_655
C1 In1 C8 93.82(12) 2 7_655
O3 In1 C8 96.98(12) 7_655 8_565
O3 In1 C8 28.64(12) 8_565 8_565
O2 In1 C8 103.49(12) . 8_565
O2 In1 C8 110.46(13) 2 8_565
O1 In1 C8 84.55(11) . 8_565
O1 In1 C8 168.26(13) 2 8_565
O4 In1 C8 95.79(10) 7_655 8_565
O4 In1 C8 27.30(11) 8_565 8_565
C1 In1 C8 93.82(12) . 8_565
C1 In1 C8 139.59(15) 2 8_565
C8 In1 C8 98.22(18) 7_655 8_565
N2 N1 C5 113.6(4) . .
N1 N2 C12 112.4(4) . .
C1 O1 In1 91.1(2) . .
C1 O2 In1 90.8(2) . .
C8 O3 In1 95.9(3) . 7_666
C8 O4 In1 86.8(3) . 7_666

loop_
_geom_bond_atom_site_label_1
_geom_bond_atom_site_label_2
_geom_bond_distance
_geom_bond_site_symmetry_2
C1 O1 1.250(4) .
C1 O2 1.268(4) .
C1 C2 1.498(4) .
C1 In1 2.602(3) .
C2 C3 1.390(5) .
C2 C7 1.392(5) .
C3 C4 1.381(5) .
C3 H3 0.9300 .
C4 C5 1.415(6) .
C4 H4 0.9300 .
C5 C6 1.361(5) .
C5 N1 1.460(5) .
C6 C7 1.393(5) .
C6 H6 0.9300 .
C7 H7 0.9300 .
C8 O4 1.228(5) .
C8 O3 1.288(5) .
C8 C9 1.485(5) .
C8 In1 2.674(4) 7_666
C9 C10 1.328(5) .
C9 C14 1.422(6) .
C10 C11 1.403(5) .
C10 H10 0.9300 .
C11 C12 1.381(6) .
C11 H11 0.9300 .
C12 C13 1.352(5) .
C12 N2 1.467(5) .
C13 C14 1.436(5) .
C13 H13 0.9300 .
C14 H14 0.9300 .
In1 O3 2.215(2) 7_655
In1 O3 2.215(2) 8_565
In1 O2 2.254(2) .
In1 O2 2.254(2) 2
In1 O1 2.259(2) .
In1 O1 2.259(2) 2
In1 O4 2.444(3) 7_655
In1 O4 2.444(3) 8_565
In1 C1 2.602(3) 2
In1 C8 2.674(4) 7_655
In1 C8 2.674(4) 8_565
N1 N2 1.222(4) .
O3 In1 2.215(2) 7_666
O4 In1 2.444(3) 7_666

loop_
_geom_torsion_atom_site_label_1
_geom_torsion_atom_site_label_2
_geom_torsion_atom_site_label_3
_geom_torsion_atom_site_label_4
_geom_torsion
_geom_torsion_site_symmetry_1
_geom_torsion_site_symmetry_4
O1 C1 C2 C3 -5.2(5) . .
O2 C1 C2 C3 172.1(3) . .
In1 C1 C2 C3 94(3) . .
O1 C1 C2 C7 178.3(3) . .
O2 C1 C2 C7 -4.4(5) . .
In1 C1 C2 C7 -82(3) . .
C7 C2 C3 C4 -1.8(6) . .
C1 C2 C3 C4 -178.3(4) . .
C2 C3 C4 C5 4.5(6) . .
C3 C4 C5 C6 -5.1(7) . .
C3 C4 C5 N1 176.6(4) . .
C4 C5 C6 C7 2.8(7) . .
N1 C5 C6 C7 -178.8(4) . .
C3 C2 C7 C6 -0.5(6) . .
C1 C2 C7 C6 176.0(3) . .
C5 C6 C7 C2 0.1(6) . .
O4 C8 C9 C10 -1.4(7) . .
O3 C8 C9 C10 178.8(4) . .
In1 C8 C9 C10 -148(3) 7_666 .
O4 C8 C9 C14 174.8(4) . .
O3 C8 C9 C14 -5.1(6) . .
In1 C8 C9 C14 28(3) 7_666 .
C14 C9 C10 C11 1.3(7) . .
C8 C9 C10 C11 177.3(4) . .
C9 C10 C11 C12 -1.4(7) . .
C10 C11 C12 C13 3.3(7) . .
C10 C11 C12 N2 -178.7(4) . .
C11 C12 C13 C14 -5.0(7) . .
N2 C12 C13 C14 176.8(4) . .
C10 C9 C14 C13 -2.9(7) . .
C8 C9 C14 C13 -179.1(4) . .
C12 C13 C14 C9 4.7(7) . .
O1 C1 In1 O3 170.40(18) . 7_655
O2 C1 In1 O3 -12.0(2) . 7_655
C2 C1 In1 O3 68(3) . 7_655
O1 C1 In1 O3 47.8(2) . 8_565
O2 C1 In1 O3 -134.59(18) . 8_565
C2 C1 In1 O3 -54(3) . 8_565
O1 C1 In1 O2 -177.6(3) . .
C2 C1 In1 O2 80(3) . .
O1 C1 In1 O2 -41.6(2) . 2
O2 C1 In1 O2 135.92(16) . 2
C2 C1 In1 O2 -144(3) . 2
O2 C1 In1 O1 177.6(3) . .
C2 C1 In1 O1 -102(3) . .
O1 C1 In1 O1 -98.1(2) . 2
O2 C1 In1 O1 79.45(18) . 2
C2 C1 In1 O1 160(3) . 2
O1 C1 In1 O4 -158.3(3) . 7_655
O2 C1 In1 O4 19.3(5) . 7_655
C2 C1 In1 O4 100(3) . 7_655
O1 C1 In1 O4 93.8(2) . 8_565
O2 C1 In1 O4 -88.65(18) . 8_565
C2 C1 In1 O4 -8(3) . 8_565
O1 C1 In1 C1 -71.09(18) . 2
O2 C1 In1 C1 106.47(19) . 2
C2 C1 In1 C1 -173(3) . 2
O1 C1 In1 C8 178.75(18) . 7_655
O2 C1 In1 C8 -3.7(3) . 7_655
C2 C1 In1 C8 77(3) . 7_655
O1 C1 In1 C8 71.3(2) . 8_565
O2 C1 In1 C8 -111.1(2) . 8_565
C2 C1 In1 C8 -31(3) . 8_565
C6 C5 N1 N2 179.8(4) . .
C4 C5 N1 N2 -1.8(6) . .
C5 N1 N2 C12 175.8(3) . .
C13 C12 N2 N1 176.5(4) . .
C11 C12 N2 N1 -1.5(6) . .
O2 C1 O1 In1 -2.4(3) . .
C2 C1 O1 In1 174.9(3) . .
O3 In1 O1 C1 -13.9(3) 7_655 .
O3 In1 O1 C1 -136.2(2) 8_565 .
O2 In1 O1 C1 1.40(18) . .
O2 In1 O1 C1 140.71(19) 2 .
O1 In1 O1 C1 83.51(19) 2 .
O4 In1 O1 C1 159.7(3) 7_655 .
O4 In1 O1 C1 -80.9(2) 8_565 .
C1 In1 O1 C1 112.0(2) 2 .
C8 In1 O1 C1 -4.0(6) 7_655 .
C8 In1 O1 C1 -108.3(2) 8_565 .
O1 C1 O2 In1 2.4(3) . .
C2 C1 O2 In1 -174.9(3) . .
O3 In1 O2 C1 168.75(19) 7_655 .
O3 In1 O2 C1 59.2(2) 8_565 .
O2 In1 O2 C1 -56.06(17) 2 .
O1 In1 O2 C1 -1.38(17) . .
O1 In1 O2 C1 -99.88(18) 2 .
O4 In1 O2 C1 -172.95(18) 7_655 .
O4 In1 O2 C1 85.32(19) 8_565 .
C1 In1 O2 C1 -81.2(2) 2 .
C8 In1 O2 C1 177.45(19) 7_655 .
C8 In1 O2 C1 73.2(2) 8_565 .
O4 C8 O3 In1 -4.0(5) . 7_666
C9 C8 O3 In1 175.8(3) . 7_666
O3 C8 O4 In1 3.7(4) . 7_666
C9 C8 O4 In1 -176.2(4) . 7_666

loop_
_platon_squeeze_void_nr
_platon_squeeze_void_average_x
_platon_squeeze_void_average_y
_platon_squeeze_void_average_z
_platon_squeeze_void_volume
_platon_squeeze_void_count_electrons
_platon_squeeze_void_content
1 0.006 0.320 0.060 4126 2248 ' '
